data_7709181
loop_
_publ_author_name
'Sharma, Mahendra K.'
'W\"olper, Christoph'
'Schulz, Stephan'

_publ_section_title
;
 Selective 1,2 addition of polar X-H bonds to the Ga-P double bond of
 gallaphosphene L(Cl)GaPGaL.
;
_journal_issue 4
_journal_name_full 'Dalton transactions (Cambridge, England : 2003)'
_journal_page_first 1612
_journal_page_last 1616
_journal_paper_doi 10.1039/d1dt04299h
_journal_volume 51
_journal_year 2022
_chemical_formula_sum 'C68 H99 Cl Ga2 N5 P'
_chemical_formula_weight 1192.38
_space_group_crystal_system orthorhombic
_space_group_IT_number 61
_space_group_name_Hall '-P 2ac 2ab'
_space_group_name_H-M_alt 'P b c a'
_atom_sites_solution_hydrogens mixed
_atom_sites_solution_primary direct
_atom_sites_solution_secondary difmap
_audit_creation_method SHELXL-2017/1
_audit_update_record
;
2021-10-14 deposited with the CCDC.	2021-12-23 downloaded from the CCDC.
;
_cell_angle_alpha 90
_cell_angle_beta 90
_cell_angle_gamma 90
_cell_formula_units_Z 8
_cell_length_a 18.4348(8)
_cell_length_b 16.8780(8)
_cell_length_c 41.2991(18)
_cell_measurement_reflns_used 9793
_cell_measurement_temperature 100(2)
_cell_measurement_theta_max 79.27
_cell_measurement_theta_min 3.21
_cell_volume 12849.9(10)
_computing_cell_refinement 'Bruker APEX3(v2017.3-0)'
_computing_data_collection 'Bruker APEX3(v2017.3-0)'
_computing_data_reduction 'Bruker APEX3(v2017.3-0)'
_computing_molecular_graphics 'ORTEP/PLATON (Spek)'
_computing_publication_material 'BRUKER AXS SHELXTL (c) 2008 / Vers. 2008/4'
_computing_structure_refinement 'SHELXL-2017/1 (Sheldrick, 2017)'
_computing_structure_solution 'Bruker APEX3(v2017.3-0)'
_diffrn_ambient_temperature 100(2)
_diffrn_detector_area_resol_mean 7.3910
_diffrn_measured_fraction_theta_full 0.999
_diffrn_measured_fraction_theta_max 0.998
_diffrn_measurement_device_type 'Bruker D8 Venture (Photon II detector)'
_diffrn_measurement_method 'Data collection strategy APEX 3/Queen'
_diffrn_radiation_monochromator 'multilayer mirror'
_diffrn_radiation_type CuK\a
_diffrn_radiation_wavelength 1.54178
_diffrn_reflns_av_R_equivalents 0.0384
_diffrn_reflns_av_unetI/netI 0.0167
_diffrn_reflns_Laue_measured_fraction_full 0.999
_diffrn_reflns_Laue_measured_fraction_max 0.998
_diffrn_reflns_limit_h_max 19
_diffrn_reflns_limit_h_min -23
_diffrn_reflns_limit_k_max 21
_diffrn_reflns_limit_k_min -21
_diffrn_reflns_limit_l_max 51
_diffrn_reflns_limit_l_min -52
_diffrn_reflns_number 270798
_diffrn_reflns_point_group_measured_fraction_full 0.999
_diffrn_reflns_point_group_measured_fraction_max 0.998
_diffrn_reflns_theta_full 67.679
_diffrn_reflns_theta_max 79.629
_diffrn_reflns_theta_min 2.139
_diffrn_source 'micro-focus sealed tube'
_diffrn_source_type 'INCOATEC I\mS 3.0'
_exptl_absorpt_coefficient_mu 1.964
_exptl_absorpt_correction_T_max 0.75
_exptl_absorpt_correction_T_min 0.61
_exptl_absorpt_correction_type multi-scan
_exptl_absorpt_process_details
; 
 SADABS
 R.H. Blessing, Acta Cryst. (1995) A51 33-38 
;
_exptl_crystal_colour colourless
_exptl_crystal_density_diffrn 1.233
_exptl_crystal_description block
_exptl_crystal_F_000 5088
_exptl_crystal_size_max 0.416
_exptl_crystal_size_mid 0.254
_exptl_crystal_size_min 0.250
_refine_diff_density_max 0.570
_refine_diff_density_min -0.538
_refine_diff_density_rms 0.048
_refine_ls_extinction_method none
_refine_ls_goodness_of_fit_ref 1.061
_refine_ls_hydrogen_treatment mixed
_refine_ls_matrix_type full
_refine_ls_number_parameters 725
_refine_ls_number_reflns 13946
_refine_ls_number_restraints 0
_refine_ls_restrained_S_all 1.061
_refine_ls_R_factor_all 0.0311
_refine_ls_R_factor_gt 0.0305
_refine_ls_shift/su_max 0.002
_refine_ls_shift/su_mean 0.000
_refine_ls_structure_factor_coef Fsqd
_refine_ls_weighting_details 'w=1/[\s^2^(Fo^2^)+(0.0403P)^2^+7.5755P] where P=(Fo^2^+2Fc^2^)/3'
_refine_ls_weighting_scheme calc
_refine_ls_wR_factor_gt 0.0804
_refine_ls_wR_factor_ref 0.0808
_reflns_Friedel_coverage 0.000
_reflns_number_gt 13676
_reflns_number_total 13946
_reflns_threshold_expression 'I > 2\s(I)'
_cod_data_source_file d1dt04299h2.cif
_cod_data_source_block mks_061m
_cod_depositor_comments
;
The following automatic conversions were performed:

data item '_atom_sites_solution_secondary' value 'diffmap' was
changed to 'difmap'.

Automatic conversion script
Id: cif_fix_values 7556 2019-12-06 15:28:31Z antanas 

 Adding full bibliography for 7709177--7709182.cif.
;
_cod_database_code 7709181
_shelx_shelxl_version_number 2017/1
_shelx_space_group_comment
;
The symmetry employed for this shelxl refinement is uniquely defined
by the following loop, which should always be used as a source of
symmetry information in preference to the above space-group names.
They are only intended as comments.
;
_shelx_estimated_absorpt_t_min 0.495
_shelx_estimated_absorpt_t_max 0.640

loop_
_space_group_symop_operation_xyz
'x, y, z'
'-x+1/2, -y, z+1/2'
'-x, y+1/2, -z+1/2'
'x+1/2, -y+1/2, -z'
'-x, -y, -z'
'x-1/2, y, -z-1/2'
'x, -y-1/2, z-1/2'
'-x-1/2, y-1/2, z'

loop_
_atom_site_label
_atom_site_type_symbol
_atom_site_fract_x
_atom_site_fract_y
_atom_site_fract_z
_atom_site_U_iso_or_equiv
_atom_site_adp_type
_atom_site_occupancy
_atom_site_site_symmetry_order
_atom_site_calc_flag
_atom_site_refinement_flags_posn
_atom_site_refinement_flags_adp
_atom_site_refinement_flags_occupancy
_atom_site_disorder_assembly
_atom_site_disorder_group
Ga1 Ga 0.63815(2) 0.72774(2) 0.37678(2) 0.01464(5) Uani 1 1 d . . . . .
Ga2 Ga 0.43489(2) 0.78211(2) 0.36707(2) 0.01674(5) Uani 1 1 d . . . . .
Cl1 Cl 0.60500(2) 0.60043(2) 0.37439(2) 0.02201(7) Uani 1 1 d . . . . .
P1 P 0.55147(2) 0.82585(2) 0.38104(2) 0.02026(7) Uani 1 1 d . . . . .
H1 H 0.5607(18) 0.849(2) 0.3509(8) 0.099(11) Uiso 1 1 d . . . . .
N1 N 0.71209(6) 0.73527(6) 0.34247(3) 0.0164(2) Uani 1 1 d . . . . .
N2 N 0.70656(6) 0.72953(6) 0.41327(3) 0.0162(2) Uani 1 1 d . . . . .
N3 N 0.36589(6) 0.78411(7) 0.40426(3) 0.0193(2) Uani 1 1 d . . . . .
N4 N 0.38791(6) 0.87462(7) 0.34549(3) 0.0201(2) Uani 1 1 d . . . . .
N5 N 0.42893(7) 0.69010(7) 0.34239(3) 0.0233(2) Uani 1 1 d . . . . .
H5 H 0.4679(12) 0.6658(12) 0.3444(5) 0.036(5) Uiso 1 1 d . . . . .
C1 C 0.77886(7) 0.70809(7) 0.34826(3) 0.0177(2) Uani 1 1 d . . . . .
C2 C 0.80387(7) 0.68451(8) 0.37892(3) 0.0186(2) Uani 1 1 d . . . . .
H2 H 0.846923 0.653591 0.379082 0.022 Uiso 1 1 calc R U . . .
C3 C 0.77347(7) 0.70075(7) 0.40920(3) 0.0174(2) Uani 1 1 d . . . . .
C4 C 0.83403(8) 0.70401(9) 0.32123(3) 0.0235(3) Uani 1 1 d . . . . .
H4A H 0.815327 0.670437 0.303760 0.035 Uiso 1 1 calc R U . . .
H4B H 0.879375 0.681506 0.329524 0.035 Uiso 1 1 calc R U . . .
H4C H 0.843147 0.757439 0.312879 0.035 Uiso 1 1 calc R U . . .
C5 C 0.82094(7) 0.68671(8) 0.43845(3) 0.0216(3) Uani 1 1 d . . . . .
H5A H 0.868450 0.667165 0.431410 0.032 Uiso 1 1 calc R U . . .
H5B H 0.798046 0.647331 0.452581 0.032 Uiso 1 1 calc R U . . .
H5C H 0.827118 0.736505 0.450335 0.032 Uiso 1 1 calc R U . . .
C6 C 0.69546(7) 0.76685(8) 0.31062(3) 0.0174(2) Uani 1 1 d . . . . .
C7 C 0.68136(7) 0.71551(8) 0.28455(3) 0.0194(2) Uani 1 1 d . . . . .
C8 C 0.66874(8) 0.74905(9) 0.25412(3) 0.0228(3) Uani 1 1 d . . . . .
H8 H 0.660502 0.715338 0.236066 0.027 Uiso 1 1 calc R U . . .
C9 C 0.66801(8) 0.83048(9) 0.24972(3) 0.0241(3) Uani 1 1 d . . . . .
H9 H 0.659612 0.852125 0.228821 0.029 Uiso 1 1 calc R U . . .
C10 C 0.67956(7) 0.88015(8) 0.27591(3) 0.0222(3) Uani 1 1 d . . . . .
H10 H 0.677426 0.935902 0.272902 0.027 Uiso 1 1 calc R U . . .
C11 C 0.69429(7) 0.84978(8) 0.30666(3) 0.0189(2) Uani 1 1 d . . . . .
C12 C 0.67677(8) 0.62584(8) 0.28808(3) 0.0217(3) Uani 1 1 d . . . . .
H12 H 0.697789 0.610823 0.309540 0.026 Uiso 1 1 calc R U . . .
C13 C 0.71898(10) 0.58217(10) 0.26153(4) 0.0331(3) Uani 1 1 d . . . . .
H13A H 0.697423 0.594024 0.240383 0.050 Uiso 1 1 calc R U . . .
H13B H 0.716798 0.524971 0.265490 0.050 Uiso 1 1 calc R U . . .
H13C H 0.769681 0.599602 0.261738 0.050 Uiso 1 1 calc R U . . .
C14 C 0.59712(8) 0.60011(9) 0.28742(4) 0.0280(3) Uani 1 1 d . . . . .
H14A H 0.575647 0.614346 0.266512 0.042 Uiso 1 1 calc R U . . .
H14B H 0.570670 0.626881 0.304858 0.042 Uiso 1 1 calc R U . . .
H14C H 0.594087 0.542624 0.290484 0.042 Uiso 1 1 calc R U . . .
C15 C 0.71201(7) 0.90560(8) 0.33446(3) 0.0209(3) Uani 1 1 d . . . . .
H15 H 0.696630 0.878908 0.354954 0.025 Uiso 1 1 calc R U . . .
C16 C 0.79410(8) 0.91985(9) 0.33670(4) 0.0288(3) Uani 1 1 d . . . . .
H16A H 0.818596 0.869995 0.342035 0.043 Uiso 1 1 calc R U . . .
H16B H 0.804046 0.959060 0.353632 0.043 Uiso 1 1 calc R U . . .
H16C H 0.812065 0.939586 0.315878 0.043 Uiso 1 1 calc R U . . .
C17 C 0.67145(9) 0.98417(9) 0.33244(4) 0.0294(3) Uani 1 1 d . . . . .
H17A H 0.688590 1.014085 0.313600 0.044 Uiso 1 1 calc R U . . .
H17B H 0.680350 1.014929 0.352173 0.044 Uiso 1 1 calc R U . . .
H17C H 0.619343 0.973992 0.330262 0.044 Uiso 1 1 calc R U . . .
C18 C 0.68681(7) 0.76024(8) 0.44477(3) 0.0181(2) Uani 1 1 d . . . . .
C19 C 0.65751(7) 0.70987(8) 0.46844(3) 0.0198(2) Uani 1 1 d . . . . .
C20 C 0.63881(8) 0.74306(9) 0.49840(3) 0.0247(3) Uani 1 1 d . . . . .
H20 H 0.616496 0.710733 0.514375 0.030 Uiso 1 1 calc R U . . .
C21 C 0.65221(9) 0.82187(9) 0.50515(3) 0.0277(3) Uani 1 1 d . . . . .
H21 H 0.640213 0.842943 0.525793 0.033 Uiso 1 1 calc R U . . .
C22 C 0.68309(8) 0.87011(9) 0.48183(3) 0.0261(3) Uani 1 1 d . . . . .
H22 H 0.693182 0.923924 0.486852 0.031 Uiso 1 1 calc R U . . .
C23 C 0.69972(7) 0.84109(8) 0.45101(3) 0.0210(3) Uani 1 1 d . . . . .
C24 C 0.64701(8) 0.62139(8) 0.46329(3) 0.0219(3) Uani 1 1 d . . . . .
H24 H 0.672166 0.606102 0.442764 0.026 Uiso 1 1 calc R U . . .
C25 C 0.68083(10) 0.57391(9) 0.49117(4) 0.0308(3) Uani 1 1 d . . . . .
H25A H 0.679874 0.517327 0.485859 0.046 Uiso 1 1 calc R U . . .
H25B H 0.653075 0.583151 0.511054 0.046 Uiso 1 1 calc R U . . .
H25C H 0.731138 0.590935 0.494403 0.046 Uiso 1 1 calc R U . . .
C26 C 0.56695(9) 0.60043(11) 0.45996(4) 0.0342(3) Uani 1 1 d . . . . .
H26A H 0.545121 0.632774 0.442833 0.051 Uiso 1 1 calc R U . . .
H26B H 0.542089 0.610813 0.480505 0.051 Uiso 1 1 calc R U . . .
H26C H 0.562138 0.544219 0.454413 0.051 Uiso 1 1 calc R U . . .
C27 C 0.73186(8) 0.89562(8) 0.42550(3) 0.0240(3) Uani 1 1 d . . . . .
H27 H 0.720770 0.871887 0.403874 0.029 Uiso 1 1 calc R U . . .
C28 C 0.81462(9) 0.90119(9) 0.42837(4) 0.0312(3) Uani 1 1 d . . . . .
H28A H 0.836438 0.850857 0.421658 0.047 Uiso 1 1 calc R U . . .
H28B H 0.827881 0.912395 0.450889 0.047 Uiso 1 1 calc R U . . .
H28C H 0.832452 0.943893 0.414397 0.047 Uiso 1 1 calc R U . . .
C29 C 0.69811(9) 0.97827(9) 0.42610(4) 0.0303(3) Uani 1 1 d . . . . .
H29A H 0.718267 1.010049 0.408389 0.046 Uiso 1 1 calc R U . . .
H29B H 0.708982 1.003872 0.446834 0.046 Uiso 1 1 calc R U . . .
H29C H 0.645433 0.973926 0.423443 0.046 Uiso 1 1 calc R U . . .
C30 C 0.29872(7) 0.81165(8) 0.40074(3) 0.0223(3) Uani 1 1 d . . . . .
C31 C 0.27471(7) 0.85424(9) 0.37355(4) 0.0239(3) Uani 1 1 d . . . . .
H31 H 0.223741 0.861204 0.371687 0.029 Uiso 1 1 calc R U . . .
C32 C 0.31683(7) 0.88766(8) 0.34888(3) 0.0218(3) Uani 1 1 d . . . . .
C33 C 0.24267(8) 0.79627(11) 0.42683(4) 0.0310(3) Uani 1 1 d . . . . .
H33A H 0.201348 0.832028 0.423789 0.047 Uiso 1 1 calc R U . . .
H33B H 0.264359 0.805600 0.448158 0.047 Uiso 1 1 calc R U . . .
H33C H 0.226056 0.741220 0.425420 0.047 Uiso 1 1 calc R U . . .
C34 C 0.27706(8) 0.93983(10) 0.32485(4) 0.0297(3) Uani 1 1 d . . . . .
H34A H 0.306799 0.986371 0.319835 0.045 Uiso 1 1 calc R U . . .
H34B H 0.230827 0.956982 0.334233 0.045 Uiso 1 1 calc R U . . .
H34C H 0.267841 0.909873 0.304942 0.045 Uiso 1 1 calc R U . . .
C35 C 0.38601(7) 0.75272(9) 0.43567(3) 0.0206(3) Uani 1 1 d . . . . .
C36 C 0.37355(7) 0.67256(9) 0.44320(3) 0.0229(3) Uani 1 1 d . . . . .
C37 C 0.38873(8) 0.64716(10) 0.47473(4) 0.0276(3) Uani 1 1 d . . . . .
H37 H 0.380003 0.593488 0.480457 0.033 Uiso 1 1 calc R U . . .
C38 C 0.41618(9) 0.69860(10) 0.49772(4) 0.0293(3) Uani 1 1 d . . . . .
H38 H 0.425039 0.680446 0.519133 0.035 Uiso 1 1 calc R U . . .
C39 C 0.43076(8) 0.77650(9) 0.48956(4) 0.0271(3) Uani 1 1 d . . . . .
H39 H 0.450966 0.811007 0.505339 0.032 Uiso 1 1 calc R U . . .
C40 C 0.41624(7) 0.80524(9) 0.45850(3) 0.0229(3) Uani 1 1 d . . . . .
C41 C 0.34510(8) 0.61235(9) 0.41895(3) 0.0251(3) Uani 1 1 d . . . . .
H41 H 0.329961 0.641334 0.398940 0.030 Uiso 1 1 calc R U . . .
C42 C 0.27935(9) 0.56661(11) 0.43188(4) 0.0348(3) Uani 1 1 d . . . . .
H42A H 0.241811 0.604152 0.438733 0.052 Uiso 1 1 calc R U . . .
H42B H 0.294169 0.534122 0.450405 0.052 Uiso 1 1 calc R U . . .
H42C H 0.260042 0.532323 0.414783 0.052 Uiso 1 1 calc R U . . .
C43 C 0.40499(9) 0.55330(9) 0.40974(4) 0.0303(3) Uani 1 1 d . . . . .
H43A H 0.385858 0.514921 0.394115 0.046 Uiso 1 1 calc R U . . .
H43B H 0.421538 0.525353 0.429183 0.046 Uiso 1 1 calc R U . . .
H43C H 0.445814 0.581942 0.400040 0.046 Uiso 1 1 calc R U . . .
C44 C 0.43092(8) 0.89176(9) 0.45062(4) 0.0258(3) Uani 1 1 d . . . . .
H44 H 0.432636 0.897002 0.426514 0.031 Uiso 1 1 calc R U . . .
C45 C 0.37004(10) 0.94539(11) 0.46301(6) 0.0434(4) Uani 1 1 d . . . . .
H45A H 0.380696 1.000504 0.457249 0.065 Uiso 1 1 calc R U . . .
H45B H 0.366436 0.940596 0.486602 0.065 Uiso 1 1 calc R U . . .
H45C H 0.323990 0.929430 0.453109 0.065 Uiso 1 1 calc R U . . .
C46 C 0.50384(9) 0.91992(11) 0.46397(4) 0.0351(3) Uani 1 1 d . . . . .
H46A H 0.542322 0.884113 0.456628 0.053 Uiso 1 1 calc R U . . .
H46B H 0.502160 0.920051 0.487684 0.053 Uiso 1 1 calc R U . . .
H46C H 0.513782 0.973652 0.456143 0.053 Uiso 1 1 calc R U . . .
C47 C 0.42887(7) 0.92841(8) 0.32515(3) 0.0219(3) Uani 1 1 d . . . . .
C48 C 0.44586(7) 0.90804(9) 0.29312(3) 0.0237(3) Uani 1 1 d . . . . .
C49 C 0.48457(8) 0.96261(10) 0.27434(4) 0.0291(3) Uani 1 1 d . . . . .
H49 H 0.497673 0.949015 0.252794 0.035 Uiso 1 1 calc R U . . .
C50 C 0.50410(9) 1.03584(10) 0.28648(4) 0.0320(3) Uani 1 1 d . . . . .
H50 H 0.529418 1.072591 0.273215 0.038 Uiso 1 1 calc R U . . .
C51 C 0.48660(9) 1.05532(9) 0.31803(4) 0.0309(3) Uani 1 1 d . . . . .
H51 H 0.499633 1.105985 0.326188 0.037 Uiso 1 1 calc R U . . .
C52 C 0.45021(8) 1.00214(9) 0.33815(4) 0.0264(3) Uani 1 1 d . . . . .
C53 C 0.42190(8) 0.83050(9) 0.27813(4) 0.0267(3) Uani 1 1 d . . . . .
H53 H 0.395440 0.799425 0.295023 0.032 Uiso 1 1 calc R U . . .
C54 C 0.36979(10) 0.84502(12) 0.24981(4) 0.0388(4) Uani 1 1 d . . . . .
H54A H 0.396284 0.869428 0.231814 0.058 Uiso 1 1 calc R U . . .
H54B H 0.330707 0.880459 0.256802 0.058 Uiso 1 1 calc R U . . .
H54C H 0.349075 0.794449 0.242704 0.058 Uiso 1 1 calc R U . . .
C55 C 0.48684(10) 0.78160(10) 0.26694(5) 0.0378(4) Uani 1 1 d . . . . .
H55A H 0.469720 0.732113 0.257151 0.057 Uiso 1 1 calc R U . . .
H55B H 0.517866 0.769459 0.285554 0.057 Uiso 1 1 calc R U . . .
H55C H 0.514636 0.811805 0.250914 0.057 Uiso 1 1 calc R U . . .
C56 C 0.43303(10) 1.02613(10) 0.37276(4) 0.0345(4) Uani 1 1 d . . . . .
H56 H 0.418796 0.977324 0.384930 0.041 Uiso 1 1 calc R U . . .
C57 C 0.36872(11) 1.08400(14) 0.37372(6) 0.0516(5) Uani 1 1 d . . . . .
H57A H 0.378687 1.129078 0.359441 0.077 Uiso 1 1 calc R U . . .
H57B H 0.361761 1.103016 0.395924 0.077 Uiso 1 1 calc R U . . .
H57C H 0.324699 1.056810 0.366407 0.077 Uiso 1 1 calc R U . . .
C58 C 0.49886(11) 1.06239(12) 0.38970(5) 0.0427(4) Uani 1 1 d . . . . .
H58A H 0.540591 1.026868 0.387380 0.064 Uiso 1 1 calc R U . . .
H58B H 0.488014 1.069800 0.412736 0.064 Uiso 1 1 calc R U . . .
H58C H 0.510188 1.113753 0.379858 0.064 Uiso 1 1 calc R U . . .
C59 C 0.36989(8) 0.63820(9) 0.33171(4) 0.0262(3) Uani 1 1 d . . . . .
H59 H 0.361806 0.597431 0.348908 0.031 Uiso 1 1 calc R U . . .
C60 C 0.29930(9) 0.68298(10) 0.32688(5) 0.0355(4) Uani 1 1 d . . . . .
H60A H 0.305332 0.721950 0.309492 0.053 Uiso 1 1 calc R U . . .
H60B H 0.286231 0.710275 0.346990 0.053 Uiso 1 1 calc R U . . .
H60C H 0.260777 0.645621 0.321023 0.053 Uiso 1 1 calc R U . . .
C61 C 0.39073(9) 0.59509(11) 0.30054(4) 0.0360(4) Uani 1 1 d . . . . .
H61A H 0.353126 0.556249 0.295117 0.054 Uiso 1 1 calc R U . . .
H61B H 0.437148 0.567826 0.303634 0.054 Uiso 1 1 calc R U . . .
H61C H 0.395271 0.633544 0.282878 0.054 Uiso 1 1 calc R U . . .
C1_1 C 0.47454(9) 0.34105(12) 0.38774(4) 0.0373(4) Uani 1 1 d . . . . .
C2_1 C 0.51185(10) 0.40413(12) 0.37441(5) 0.0406(4) Uani 1 1 d . . . . .
H2_1 H 0.542564 0.435392 0.387745 0.049 Uiso 1 1 calc R U . . .
C3_1 C 0.50512(11) 0.42218(13) 0.34222(5) 0.0476(5) Uani 1 1 d . . . . .
H3_1 H 0.531586 0.465383 0.333391 0.057 Uiso 1 1 calc R U . . .
C4_1 C 0.46059(14) 0.37846(16) 0.32270(5) 0.0573(6) Uani 1 1 d . . . . .
H4_1 H 0.455939 0.391264 0.300401 0.069 Uiso 1 1 calc R U . . .
C5_1 C 0.42214(16) 0.31512(16) 0.33569(6) 0.0661(7) Uani 1 1 d . . . . .
H5_1 H 0.391339 0.284188 0.322267 0.079 Uiso 1 1 calc R U . . .
C6_1 C 0.42897(13) 0.29725(13) 0.36844(5) 0.0494(5) Uani 1 1 d . . . . .
H6_1 H 0.402059 0.254641 0.377474 0.059 Uiso 1 1 calc R U . . .
C7_1 C 0.48159(14) 0.3215(2) 0.42315(6) 0.0822(10) Uani 1 1 d . . . . .
H7A_1 H 0.447381 0.279197 0.428738 0.123 Uiso 1 1 calc R U . . .
H7B_1 H 0.470779 0.368724 0.436074 0.123 Uiso 1 1 calc R U . . .
H7C_1 H 0.531187 0.303794 0.427686 0.123 Uiso 1 1 calc R U . . .

loop_
_atom_site_aniso_label
_atom_site_aniso_U_11
_atom_site_aniso_U_22
_atom_site_aniso_U_33
_atom_site_aniso_U_23
_atom_site_aniso_U_13
_atom_site_aniso_U_12
Ga1 0.01502(8) 0.01489(8) 0.01402(8) -0.00023(5) -0.00044(5) -0.00008(5)
Ga2 0.01570(8) 0.01829(8) 0.01624(8) 0.00184(6) 0.00042(5) 0.00026(5)
Cl1 0.02481(15) 0.01839(14) 0.02284(15) -0.00158(11) -0.00077(11) -0.00321(11)
P1 0.01579(14) 0.01855(16) 0.02645(17) -0.00274(12) -0.00052(12) 0.00130(12)
N1 0.0175(5) 0.0165(5) 0.0151(5) 0.0007(4) 0.0007(4) 0.0006(4)
N2 0.0177(5) 0.0163(5) 0.0148(5) -0.0004(4) -0.0012(4) -0.0002(4)
N3 0.0179(5) 0.0226(5) 0.0174(5) 0.0022(4) 0.0018(4) 0.0004(4)
N4 0.0188(5) 0.0205(5) 0.0210(5) 0.0041(4) -0.0007(4) 0.0010(4)
N5 0.0214(6) 0.0229(6) 0.0256(6) -0.0031(5) -0.0011(4) -0.0005(5)
C1 0.0184(6) 0.0156(5) 0.0192(6) -0.0003(5) 0.0015(5) -0.0003(4)
C2 0.0163(6) 0.0178(6) 0.0219(6) 0.0011(5) -0.0006(5) 0.0025(5)
C3 0.0186(6) 0.0139(5) 0.0196(6) 0.0008(5) -0.0029(5) -0.0011(4)
C4 0.0212(6) 0.0278(7) 0.0216(6) 0.0022(5) 0.0033(5) 0.0027(5)
C5 0.0218(6) 0.0219(6) 0.0212(6) 0.0005(5) -0.0050(5) 0.0014(5)
C6 0.0159(5) 0.0200(6) 0.0164(6) 0.0030(5) 0.0012(4) 0.0011(4)
C7 0.0188(6) 0.0208(6) 0.0184(6) 0.0008(5) 0.0006(5) 0.0014(5)
C8 0.0240(6) 0.0270(7) 0.0174(6) 0.0000(5) -0.0014(5) -0.0010(5)
C9 0.0236(6) 0.0291(7) 0.0195(6) 0.0071(5) -0.0025(5) -0.0024(5)
C10 0.0217(6) 0.0213(6) 0.0236(6) 0.0061(5) -0.0014(5) -0.0020(5)
C11 0.0161(5) 0.0206(6) 0.0202(6) 0.0022(5) 0.0011(5) -0.0012(5)
C12 0.0279(7) 0.0193(6) 0.0179(6) -0.0014(5) -0.0008(5) 0.0021(5)
C13 0.0466(9) 0.0297(8) 0.0230(7) -0.0032(6) 0.0029(6) 0.0116(7)
C14 0.0319(7) 0.0234(7) 0.0289(7) -0.0012(6) -0.0070(6) -0.0048(6)
C15 0.0253(6) 0.0166(6) 0.0207(6) 0.0016(5) 0.0001(5) -0.0013(5)
C16 0.0265(7) 0.0259(7) 0.0340(8) -0.0037(6) -0.0042(6) -0.0052(6)
C17 0.0388(8) 0.0204(7) 0.0289(7) 0.0005(6) 0.0014(6) 0.0050(6)
C18 0.0187(6) 0.0202(6) 0.0155(6) -0.0016(5) -0.0035(5) 0.0020(5)
C19 0.0209(6) 0.0213(6) 0.0172(6) -0.0007(5) -0.0018(5) 0.0018(5)
C20 0.0287(7) 0.0281(7) 0.0174(6) 0.0004(5) 0.0004(5) 0.0041(6)
C21 0.0361(8) 0.0295(7) 0.0175(6) -0.0059(5) -0.0020(6) 0.0076(6)
C22 0.0348(7) 0.0215(6) 0.0219(7) -0.0056(5) -0.0059(6) 0.0043(6)
C23 0.0238(6) 0.0194(6) 0.0197(6) -0.0016(5) -0.0056(5) 0.0020(5)
C24 0.0252(6) 0.0217(6) 0.0187(6) -0.0001(5) 0.0022(5) -0.0013(5)
C25 0.0458(9) 0.0245(7) 0.0221(7) 0.0034(6) 0.0023(6) 0.0043(6)
C26 0.0285(8) 0.0383(9) 0.0359(8) -0.0048(7) 0.0041(6) -0.0086(6)
C27 0.0326(7) 0.0169(6) 0.0224(6) -0.0011(5) -0.0045(5) -0.0020(5)
C28 0.0313(8) 0.0236(7) 0.0388(8) 0.0014(6) 0.0032(6) 0.0008(6)
C29 0.0336(8) 0.0204(7) 0.0371(8) 0.0031(6) -0.0078(6) 0.0007(6)
C30 0.0179(6) 0.0260(7) 0.0231(6) 0.0000(5) 0.0026(5) -0.0004(5)
C31 0.0164(6) 0.0286(7) 0.0268(7) 0.0023(6) -0.0005(5) 0.0028(5)
C32 0.0199(6) 0.0216(6) 0.0239(6) 0.0008(5) -0.0029(5) 0.0023(5)
C33 0.0202(7) 0.0436(9) 0.0294(7) 0.0061(7) 0.0061(6) 0.0038(6)
C34 0.0230(7) 0.0335(8) 0.0327(8) 0.0093(6) -0.0038(6) 0.0044(6)
C35 0.0168(6) 0.0277(7) 0.0172(6) 0.0022(5) 0.0040(5) 0.0022(5)
C36 0.0198(6) 0.0294(7) 0.0195(6) 0.0027(5) 0.0035(5) -0.0003(5)
C37 0.0291(7) 0.0313(7) 0.0223(7) 0.0066(6) 0.0039(5) 0.0011(6)
C38 0.0316(7) 0.0394(8) 0.0169(6) 0.0043(6) 0.0023(5) 0.0050(6)
C39 0.0271(7) 0.0362(8) 0.0180(6) -0.0030(6) 0.0007(5) 0.0034(6)
C40 0.0192(6) 0.0295(7) 0.0200(6) -0.0005(5) 0.0036(5) 0.0043(5)
C41 0.0254(7) 0.0270(7) 0.0228(6) 0.0045(5) -0.0001(5) -0.0034(6)
C42 0.0287(7) 0.0402(9) 0.0354(8) 0.0046(7) 0.0009(6) -0.0095(7)
C43 0.0320(7) 0.0287(7) 0.0304(7) -0.0009(6) 0.0005(6) -0.0019(6)
C44 0.0252(7) 0.0278(7) 0.0246(7) -0.0026(6) 0.0002(5) 0.0019(5)
C45 0.0358(9) 0.0322(9) 0.0623(12) -0.0062(8) 0.0072(8) 0.0090(7)
C46 0.0325(8) 0.0375(8) 0.0353(8) -0.0031(7) -0.0037(7) -0.0059(7)
C47 0.0186(6) 0.0229(6) 0.0241(7) 0.0078(5) -0.0027(5) 0.0014(5)
C48 0.0188(6) 0.0290(7) 0.0231(6) 0.0077(5) -0.0033(5) 0.0012(5)
C49 0.0255(7) 0.0378(8) 0.0240(7) 0.0104(6) -0.0014(5) -0.0012(6)
C50 0.0286(7) 0.0346(8) 0.0330(8) 0.0170(6) -0.0033(6) -0.0055(6)
C51 0.0307(7) 0.0256(7) 0.0365(8) 0.0091(6) -0.0057(6) -0.0041(6)
C52 0.0273(7) 0.0234(7) 0.0287(7) 0.0062(6) -0.0021(6) 0.0009(5)
C53 0.0261(7) 0.0319(7) 0.0222(7) 0.0033(6) 0.0010(5) -0.0013(6)
C54 0.0351(8) 0.0498(10) 0.0316(8) -0.0053(7) -0.0093(7) -0.0006(8)
C55 0.0379(9) 0.0347(8) 0.0408(9) 0.0058(7) 0.0077(7) 0.0058(7)
C56 0.0461(10) 0.0245(7) 0.0330(8) 0.0005(6) 0.0049(7) -0.0079(7)
C57 0.0369(10) 0.0558(13) 0.0620(13) -0.0204(10) 0.0098(9) -0.0054(9)
C58 0.0498(10) 0.0420(10) 0.0363(9) -0.0066(8) -0.0079(8) 0.0033(8)
C59 0.0283(7) 0.0267(7) 0.0237(7) -0.0011(6) -0.0019(5) -0.0066(6)
C60 0.0261(7) 0.0361(8) 0.0445(9) -0.0052(7) -0.0029(7) -0.0055(6)
C61 0.0346(8) 0.0388(9) 0.0347(8) -0.0123(7) -0.0001(7) -0.0083(7)
C1_1 0.0287(8) 0.0545(11) 0.0287(8) 0.0079(7) -0.0009(6) 0.0072(7)
C2_1 0.0308(8) 0.0509(11) 0.0400(9) -0.0023(8) -0.0078(7) -0.0048(8)
C3_1 0.0391(9) 0.0585(12) 0.0452(10) 0.0137(9) 0.0002(8) -0.0141(9)
C4_1 0.0654(14) 0.0813(16) 0.0253(8) 0.0066(9) -0.0017(9) -0.0208(12)
C5_1 0.0874(18) 0.0700(16) 0.0409(11) -0.0071(11) -0.0113(11) -0.0364(14)
C6_1 0.0591(13) 0.0418(10) 0.0472(11) 0.0069(9) -0.0006(9) -0.0125(9)
C7_1 0.0503(13) 0.158(3) 0.0380(11) 0.0349(16) -0.0088(10) -0.0083(16)

loop_
_atom_type_symbol
_atom_type_description
_atom_type_scat_dispersion_real
_atom_type_scat_dispersion_imag
_atom_type_scat_source
C C 0.0181 0.0091 'International Tables Vol C Tables 4.2.6.8 and 6.1.1.4'
H H 0.0000 0.0000 'International Tables Vol C Tables 4.2.6.8 and 6.1.1.4'
Cl Cl 0.3639 0.7018 'International Tables Vol C Tables 4.2.6.8 and 6.1.1.4'
Ga Ga -1.2846 0.7763 'International Tables Vol C Tables 4.2.6.8 and 6.1.1.4'
N N 0.0311 0.0180 'International Tables Vol C Tables 4.2.6.8 and 6.1.1.4'
P P 0.2955 0.4335 'International Tables Vol C Tables 4.2.6.8 and 6.1.1.4'

loop_
_geom_angle_atom_site_label_1
_geom_angle_atom_site_label_2
_geom_angle_atom_site_label_3
_geom_angle
_geom_angle_site_symmetry_1
_geom_angle_site_symmetry_3
_geom_angle_publ_flag
N2 Ga1 N1 96.12(5) . . ?
N2 Ga1 Cl1 102.94(3) . . ?
N1 Ga1 Cl1 102.67(3) . . ?
N2 Ga1 P1 112.01(3) . . ?
N1 Ga1 P1 119.18(3) . . ?
Cl1 Ga1 P1 120.233(14) . . ?
N5 Ga2 N3 113.47(5) . . ?
N5 Ga2 N4 112.52(5) . . ?
N3 Ga2 N4 93.09(5) . . ?
N5 Ga2 P1 116.86(4) . . ?
N3 Ga2 P1 112.93(3) . . ?
N4 Ga2 P1 105.15(3) . . ?
Ga1 P1 Ga2 112.955(15) . . ?
C1 N1 C6 118.89(11) . . ?
C1 N1 Ga1 119.13(9) . . ?
C6 N1 Ga1 121.95(8) . . ?
C3 N2 C18 118.41(11) . . ?
C3 N2 Ga1 119.35(9) . . ?
C18 N2 Ga1 122.24(8) . . ?
C30 N3 C35 117.63(11) . . ?
C30 N3 Ga2 121.01(9) . . ?
C35 N3 Ga2 121.32(8) . . ?
C32 N4 C47 117.94(11) . . ?
C32 N4 Ga2 120.52(9) . . ?
C47 N4 Ga2 121.53(9) . . ?
C59 N5 Ga2 135.06(10) . . ?
N1 C1 C2 124.14(12) . . ?
N1 C1 C4 120.23(12) . . ?
C2 C1 C4 115.59(12) . . ?
C3 C2 C1 128.27(12) . . ?
N2 C3 C2 123.65(12) . . ?
N2 C3 C5 119.41(12) . . ?
C2 C3 C5 116.92(12) . . ?
C7 C6 C11 121.35(12) . . ?
C7 C6 N1 120.43(11) . . ?
C11 C6 N1 118.23(11) . . ?
C8 C7 C6 118.01(12) . . ?
C8 C7 C12 118.64(12) . . ?
C6 C7 C12 123.32(12) . . ?
C9 C8 C7 121.39(13) . . ?
C10 C9 C8 119.76(13) . . ?
C9 C10 C11 121.20(13) . . ?
C10 C11 C6 118.24(12) . . ?
C10 C11 C15 120.06(12) . . ?
C6 C11 C15 121.63(12) . . ?
C7 C12 C14 109.49(11) . . ?
C7 C12 C13 112.40(12) . . ?
C14 C12 C13 109.73(12) . . ?
C11 C15 C17 113.10(12) . . ?
C11 C15 C16 110.76(11) . . ?
C17 C15 C16 110.52(12) . . ?
C19 C18 C23 121.62(12) . . ?
C19 C18 N2 120.40(12) . . ?
C23 C18 N2 117.96(12) . . ?
C20 C19 C18 117.87(13) . . ?
C20 C19 C24 118.99(13) . . ?
C18 C19 C24 123.12(12) . . ?
C21 C20 C19 121.28(14) . . ?
C20 C21 C22 119.98(13) . . ?
C21 C22 C23 121.18(13) . . ?
C22 C23 C18 117.97(13) . . ?
C22 C23 C27 120.30(12) . . ?
C18 C23 C27 121.72(12) . . ?
C19 C24 C26 111.33(12) . . ?
C19 C24 C25 110.86(12) . . ?
C26 C24 C25 109.86(13) . . ?
C23 C27 C29 112.54(12) . . ?
C23 C27 C28 111.82(12) . . ?
C29 C27 C28 110.36(12) . . ?
N3 C30 C31 124.01(13) . . ?
N3 C30 C33 119.80(13) . . ?
C31 C30 C33 116.18(12) . . ?
C32 C31 C30 127.82(13) . . ?
N4 C32 C31 123.64(13) . . ?
N4 C32 C34 120.10(13) . . ?
C31 C32 C34 116.25(12) . . ?
C36 C35 C40 121.44(13) . . ?
C36 C35 N3 120.49(12) . . ?
C40 C35 N3 118.04(12) . . ?
C37 C36 C35 117.88(14) . . ?
C37 C36 C41 118.51(13) . . ?
C35 C36 C41 123.60(13) . . ?
C38 C37 C36 121.33(14) . . ?
C37 C38 C39 120.04(14) . . ?
C38 C39 C40 121.08(14) . . ?
C39 C40 C35 118.14(14) . . ?
C39 C40 C44 119.73(13) . . ?
C35 C40 C44 122.10(13) . . ?
C36 C41 C42 112.31(12) . . ?
C36 C41 C43 110.43(12) . . ?
C42 C41 C43 109.15(13) . . ?
C40 C44 C46 112.21(13) . . ?
C40 C44 C45 111.47(13) . . ?
C46 C44 C45 109.91(14) . . ?
C48 C47 C52 120.85(13) . . ?
C48 C47 N4 120.65(13) . . ?
C52 C47 N4 118.49(13) . . ?
C49 C48 C47 118.38(14) . . ?
C49 C48 C53 119.40(14) . . ?
C47 C48 C53 122.19(13) . . ?
C50 C49 C48 121.36(15) . . ?
C49 C50 C51 119.61(14) . . ?
C50 C51 C52 121.38(15) . . ?
C51 C52 C47 118.35(14) . . ?
C51 C52 C56 119.29(14) . . ?
C47 C52 C56 122.34(13) . . ?
C48 C53 C55 111.27(13) . . ?
C48 C53 C54 110.89(13) . . ?
C55 C53 C54 110.30(14) . . ?
C52 C56 C58 111.84(15) . . ?
C52 C56 C57 110.76(15) . . ?
C58 C56 C57 110.26(15) . . ?
N5 C59 C60 112.25(13) . . ?
N5 C59 C61 110.59(12) . . ?
C60 C59 C61 109.99(13) . . ?
C6_1 C1_1 C2_1 119.18(17) . . ?
C6_1 C1_1 C7_1 119.9(2) . . ?
C2_1 C1_1 C7_1 120.9(2) . . ?
C3_1 C2_1 C1_1 120.88(18) . . ?
C4_1 C3_1 C2_1 120.44(19) . . ?
C3_1 C4_1 C5_1 119.60(19) . . ?
C4_1 C5_1 C6_1 119.7(2) . . ?
C1_1 C6_1 C5_1 120.17(19) . . ?

loop_
_geom_bond_atom_site_label_1
_geom_bond_atom_site_label_2
_geom_bond_distance
_geom_bond_site_symmetry_2
_geom_bond_publ_flag
Ga1 N2 1.9652(11) . ?
Ga1 N1 1.9704(11) . ?
Ga1 Cl1 2.2361(4) . ?
Ga1 P1 2.3080(4) . ?
Ga2 N5 1.8606(12) . ?
Ga2 N3 1.9948(11) . ?
Ga2 N4 1.9955(11) . ?
Ga2 P1 2.3445(4) . ?
N1 C1 1.3352(17) . ?
N1 C6 1.4519(16) . ?
N2 C3 1.3364(17) . ?
N2 C18 1.4468(16) . ?
N3 C30 1.3306(18) . ?
N3 C35 1.4495(17) . ?
N4 C32 1.3359(18) . ?
N4 C47 1.4493(17) . ?
N5 C59 1.4651(18) . ?
C1 C2 1.4048(18) . ?
C1 C4 1.5117(18) . ?
C2 C3 1.3975(18) . ?
C3 C5 1.5105(17) . ?
C6 C7 1.4065(18) . ?
C6 C11 1.4093(18) . ?
C7 C8 1.3980(19) . ?
C7 C12 1.5227(18) . ?
C8 C9 1.386(2) . ?
C9 C10 1.385(2) . ?
C10 C11 1.3960(18) . ?
C11 C15 1.5206(18) . ?
C12 C14 1.531(2) . ?
C12 C13 1.5334(19) . ?
C15 C17 1.5246(19) . ?
C15 C16 1.5351(19) . ?
C18 C19 1.4034(19) . ?
C18 C23 1.4090(18) . ?
C19 C20 1.4013(19) . ?
C19 C24 1.5209(19) . ?
C20 C21 1.381(2) . ?
C21 C22 1.384(2) . ?
C22 C23 1.3977(19) . ?
C23 C27 1.5192(19) . ?
C24 C26 1.524(2) . ?
C24 C25 1.535(2) . ?
C27 C29 1.528(2) . ?
C27 C28 1.533(2) . ?
C30 C31 1.405(2) . ?
C30 C33 1.5152(19) . ?
C31 C32 1.400(2) . ?
C32 C34 1.5159(19) . ?
C35 C36 1.407(2) . ?
C35 C40 1.409(2) . ?
C36 C37 1.399(2) . ?
C36 C41 1.520(2) . ?
C37 C38 1.382(2) . ?
C38 C39 1.384(2) . ?
C39 C40 1.397(2) . ?
C40 C44 1.520(2) . ?
C41 C42 1.533(2) . ?
C41 C43 1.535(2) . ?
C44 C46 1.529(2) . ?
C44 C45 1.530(2) . ?
C47 C48 1.402(2) . ?
C47 C52 1.411(2) . ?
C48 C49 1.400(2) . ?
C48 C53 1.514(2) . ?
C49 C50 1.382(2) . ?
C50 C51 1.382(2) . ?
C51 C52 1.395(2) . ?
C52 C56 1.519(2) . ?
C53 C55 1.526(2) . ?
C53 C54 1.533(2) . ?
C56 C58 1.529(3) . ?
C56 C57 1.537(3) . ?
C59 C60 1.518(2) . ?
C59 C61 1.528(2) . ?
C1_1 C6_1 1.374(3) . ?
C1_1 C2_1 1.382(3) . ?
C1_1 C7_1 1.505(3) . ?
C2_1 C3_1 1.369(3) . ?
C3_1 C4_1 1.367(3) . ?
C4_1 C5_1 1.390(3) . ?
C5_1 C6_1 1.391(3) . ?
